data_7055651
loop_
_publ_author_name
'Champion, Martin J. D.'
'Levason, William'
'Pugh, David'
'Reid, Gillian'

_publ_section_title
;
 Hexahalometallate salts of trivalent scandium, yttrium and lanthanum:
 cation--anion association in the solid state and in solution
;
_journal_issue 8
_journal_name_full 'New J. Chem.'
_journal_page_first 7181
_journal_paper_doi 10.1039/C6NJ01068G
_journal_volume 40
_journal_year 2016
_chemical_formula_moiety '3(C7 H13 N2), I6 La'
_chemical_formula_sum 'C21 H39 I6 La N6'
_chemical_formula_weight 1275.89
_chemical_name_systematic
;
 ?
;
_space_group_crystal_system triclinic
_space_group_IT_number 2
_space_group_name_Hall '-P 1'
_space_group_name_H-M_alt 'P -1'
_symmetry_space_group_name_Hall '-P 1'
_symmetry_space_group_name_H-M 'P -1'
_atom_sites_solution_hydrogens geom
_atom_sites_solution_primary direct
_audit_creation_date 2014-08-22
_audit_creation_method
;
Olex2 1.2
(compiled 2014.07.22 svn.r2960 for OlexSys, GUI svn.r4862)
;
_audit_update_record
;
2016-04-06 deposited with the CCDC.
2016-06-20 downloaded from the CCDC.
;
_cell_angle_alpha 92.594(3)
_cell_angle_beta 90.255(3)
_cell_angle_gamma 106.930(4)
_cell_formula_units_Z 2
_cell_length_a 10.347(2)
_cell_length_b 11.075(3)
_cell_length_c 16.577(3)
_cell_measurement_reflns_used 5182
_cell_measurement_temperature 100
_cell_measurement_theta_max 27.5
_cell_measurement_theta_min 2.7
_cell_volume 1815.1(7)
_computing_cell_refinement
;
CrystalClear-SM Expert 2.1 b29 (Rigaku, 2013)
;
_computing_data_collection
;
CrystalClear-SM Expert 2.1 b29 (Rigaku, 2013)
;
_computing_data_reduction
;
CrystalClear-SM Expert 2.1 b29 (Rigaku, 2013)
;
_computing_molecular_graphics 'Olex2 (Dolomanov et al., 2009)'
_computing_publication_material 'Olex2 (Dolomanov et al., 2009)'
_computing_structure_refinement 'ShelXL (Sheldrick, 2008)'
_computing_structure_solution 'ShelXS (Sheldrick, 2008)'
_diffrn_ambient_temperature 100
_diffrn_detector CCD
_diffrn_detector_area_resol_mean 28.5714
_diffrn_measured_fraction_theta_full 0.993
_diffrn_measured_fraction_theta_max 0.992
_diffrn_measurement_details
;
scan:
    Number of images: 256
               Slice: -110.0000 - 18.0000
         Image width: 0.5000
            Exp time: 2.0000
       Rotation axis: Omega
               Omega: 0.0000
               Kappa: -70.0000
                 Phi: 225.0000
                 XTD: 45.0032
              2theta: -20.0198
scan:
    Number of images: 256
               Slice: -110.0000 - 18.0000
         Image width: 0.5000
            Exp time: 2.0000
       Rotation axis: Omega
               Omega: 0.0000
               Kappa: -70.0000
                 Phi: 0.0000
                 XTD: 45.0032
              2theta: -20.0198
scan:
    Number of images: 132
               Slice: -71.0000 - -5.0000
         Image width: 0.5000
            Exp time: 2.0000
       Rotation axis: Omega
               Omega: 0.0000
               Kappa: -30.0000
                 Phi: 45.0000
                 XTD: 45.0032
              2theta: -20.0198
scan:
    Number of images: 88
               Slice: -90.0000 - -46.0000
         Image width: 0.5000
            Exp time: 2.0000
       Rotation axis: Omega
               Omega: 0.0000
               Kappa: -30.0000
                 Phi: 135.0000
                 XTD: 45.0032
              2theta: -20.0198
scan:
    Number of images: 54
               Slice: -110.0000 - -83.0000
         Image width: 0.5000
            Exp time: 2.0000
       Rotation axis: Omega
               Omega: 0.0000
               Kappa: -30.0000
                 Phi: 270.0000
                 XTD: 45.0032
              2theta: -20.0198
;
_diffrn_measurement_device
;
AFC12 (Right): Kappa 3 circle
;
_diffrn_measurement_device_type 'Rigaku Saturn724+ (2x2 bin mode)'
_diffrn_measurement_method 'profile data from \w-scans'
_diffrn_measurement_specimen_support Fiber
_diffrn_orient_matrix_type d*Trek
_diffrn_orient_matrix_UB_11 0.037343
_diffrn_orient_matrix_UB_12 -0.081532
_diffrn_orient_matrix_UB_13 -0.046556
_diffrn_orient_matrix_UB_21 0.088622
_diffrn_orient_matrix_UB_22 0.020874
_diffrn_orient_matrix_UB_23 -0.025297
_diffrn_orient_matrix_UB_31 0.022826
_diffrn_orient_matrix_UB_32 -0.020608
_diffrn_orient_matrix_UB_33 0.051982
_diffrn_radiation_monochromator Confocal
_diffrn_radiation_type MoK\a
_diffrn_radiation_wavelength 0.71073
_diffrn_reflns_av_R_equivalents 0.0283
_diffrn_reflns_av_unetI/netI 0.0380
_diffrn_reflns_Laue_measured_fraction_full 0.993
_diffrn_reflns_Laue_measured_fraction_max 0.992
_diffrn_reflns_limit_h_max 13
_diffrn_reflns_limit_h_min -13
_diffrn_reflns_limit_k_max 14
_diffrn_reflns_limit_k_min -11
_diffrn_reflns_limit_l_max 21
_diffrn_reflns_limit_l_min -21
_diffrn_reflns_number 16557
_diffrn_reflns_point_group_measured_fraction_full 0.993
_diffrn_reflns_point_group_measured_fraction_max 0.992
_diffrn_reflns_theta_full 26.000
_diffrn_reflns_theta_max 27.510
_diffrn_reflns_theta_min 2.460
_diffrn_source 'Sealed Tube'
_diffrn_source_current 55.0
_diffrn_source_power 2.5
_diffrn_source_voltage 45.0
_exptl_absorpt_coefficient_mu 6.299
_exptl_absorpt_correction_T_max 1.000
_exptl_absorpt_correction_T_min 0.850
_exptl_absorpt_correction_type multi-scan
_exptl_absorpt_process_details 'CrystalClear-SM Expert 2.1 b29 (Rigaku, 2013)'
_exptl_crystal_colour colourless
_exptl_crystal_colour_primary colourless
_exptl_crystal_density_diffrn 2.335
_exptl_crystal_density_method 'not measured'
_exptl_crystal_description block
_exptl_crystal_F_000 1164
_exptl_crystal_size_max 0.2
_exptl_crystal_size_mid 0.2
_exptl_crystal_size_min 0.07
_refine_diff_density_max 0.508
_refine_diff_density_min -0.624
_refine_diff_density_rms 0.121
_refine_ls_extinction_method none
_refine_ls_goodness_of_fit_ref 0.984
_refine_ls_hydrogen_treatment constr
_refine_ls_matrix_type full
_refine_ls_number_parameters 319
_refine_ls_number_reflns 8311
_refine_ls_number_restraints 0
_refine_ls_restrained_S_all 0.984
_refine_ls_R_factor_all 0.0209
_refine_ls_R_factor_gt 0.0189
_refine_ls_shift/su_max 0.001
_refine_ls_shift/su_mean 0.000
_refine_ls_structure_factor_coef Fsqd
_refine_ls_weighting_details 'w=1/[\s^2^(Fo^2^)+(0.0110P)^2^] where P=(Fo^2^+2Fc^2^)/3'
_refine_ls_weighting_scheme calc
_refine_ls_wR_factor_gt 0.0412
_refine_ls_wR_factor_ref 0.0421
_reflns_Friedel_coverage 0.000
_reflns_number_gt 7810
_reflns_number_total 8311
_reflns_threshold_expression 'I > 2\s(I)'
_cod_data_source_file c6nj01068g1.cif
_cod_data_source_block 2014rmjdc1261x
_cod_depositor_comments
;
The following automatic conversions were performed:

'_exptl_absorpt_correction_type' value 'Multi-scan' changed to
'multi-scan' according to
/usr/data/users/saulius/crontab/automatic-downloads/rss-feeds/RSC/lib/dictionaries/cif_core.dic
dictionary named 'cif_core.dic' version 2.4.2 from 2011-04-26.

Automatic conversion script
Id: cif_fix_values 4268 2015-11-12 08:31:59Z antanas 

 Adding full bibliography for 7055644--7055651.cif.
;
_cod_database_code 7055651
_shelxl_version_number 2014-3
_shelx_space_group_comment
;
The symmetry employed for this shelxl refinement is uniquely defined
by the following loop, which should always be used as a source of
symmetry information in preference to the above space-group names.
They are only intended as comments.
;
_olex2_refinement_description
;
1. Fixed Uiso
 At 1.2 times of:
  All C(H) groups, All C(H,H) groups
 At 1.5 times of:
  All C(H,H,H) groups
2.a Secondary CH2 refined with riding coordinates:
 C4(H4A,H4B), C11(H11A,H11B), C18(H18A,H18B)
2.b Aromatic/amide H refined with riding coordinates:
 C17(H17), C10(H10), C2(H2), C16(H16), C9(H9), C3(H3)
2.c Idealised Me refined as rotating group:
 C6(H6A,H6B,H6C), C7(H7A,H7B,H7C), C13(H13A,H13B,H13C), C14(H14A,H14B,H14C),
 C12(H12A,H12B,H12C), C21(H21A,H21B,H21C), C20(H20A,H20B,H20C), C19(H19A,H19B,
 H19C), C5(H5A,H5B,H5C)
;
_olex2_submission_special_instructions 'No special instructions were received'

loop_
_space_group_symop_operation_xyz
'x, y, z'
'-x, -y, -z'

loop_
_atom_site_label
_atom_site_type_symbol
_atom_site_fract_x
_atom_site_fract_y
_atom_site_fract_z
_atom_site_U_iso_or_equiv
_atom_site_adp_type
_atom_site_occupancy
_atom_site_site_symmetry_order
_atom_site_calc_flag
_atom_site_refinement_flags_posn
_atom_site_refinement_flags_adp
_atom_site_refinement_flags_occupancy
La1 La 0.5000 0.0000 0.5000 0.01238(5) Uani 1 2 d S T P
La2 La 0.0000 -0.5000 0.0000 0.01347(5) Uani 1 2 d S T P
I2 I 0.45640(2) -0.02478(2) 0.31082(2) 0.01673(4) Uani 1 1 d . . .
I1 I 0.81621(2) 0.09243(2) 0.46987(2) 0.01861(4) Uani 1 1 d . . .
I4 I 0.25445(2) -0.26734(2) 0.05022(2) 0.01763(4) Uani 1 1 d . . .
I3 I 0.49400(2) -0.28991(2) 0.48846(2) 0.01738(4) Uani 1 1 d . . .
I6 I 0.14010(2) -0.68799(2) 0.07939(2) 0.02214(5) Uani 1 1 d . . .
I5 I -0.12625(2) -0.47251(2) 0.17039(2) 0.02122(5) Uani 1 1 d . . .
N2 N 0.4568(2) -0.4936(2) 0.24233(14) 0.0175(5) Uani 1 1 d . . .
N1 N 0.5142(2) -0.6600(2) 0.20576(14) 0.0165(5) Uani 1 1 d . . .
N3 N -0.1092(2) -0.3399(2) 0.39501(15) 0.0174(5) Uani 1 1 d . . .
N4 N -0.0148(2) -0.4894(2) 0.38421(15) 0.0197(5) Uani 1 1 d . . .
N6 N 0.0550(2) -0.9551(2) 0.23005(15) 0.0203(5) Uani 1 1 d . . .
C1 C 0.4928(3) -0.5548(3) 0.17924(17) 0.0165(6) Uani 1 1 d . . .
N5 N -0.0888(2) -1.0170(2) 0.13096(15) 0.0189(5) Uani 1 1 d . . .
C15 C -0.0580(3) -0.9404(3) 0.19736(18) 0.0181(6) Uani 1 1 d . . .
C4 C 0.5564(3) -0.7557(3) 0.15669(17) 0.0193(6) Uani 1 1 d . . .
H4A H 0.6016 -0.8011 0.1923 0.023 Uiso 1 1 calc R . .
H4B H 0.6229 -0.7128 0.1167 0.023 Uiso 1 1 calc R . .
C17 C 0.0955(3) -1.0434(3) 0.18251(18) 0.0215(6) Uani 1 1 d . . .
H17 H 0.1727 -1.0712 0.1917 0.026 Uiso 1 1 calc R . .
C10 C -0.1408(3) -0.5409(3) 0.41696(19) 0.0240(6) Uani 1 1 d . . .
H10 H -0.1785 -0.6257 0.4317 0.029 Uiso 1 1 calc R . .
C6 C 0.4192(3) -0.3761(3) 0.23890(19) 0.0240(6) Uani 1 1 d . . .
H6A H 0.4861 -0.3155 0.2077 0.036 Uiso 1 1 calc GR . .
H6B H 0.4164 -0.3404 0.2938 0.036 Uiso 1 1 calc GR . .
H6C H 0.3300 -0.3939 0.2129 0.036 Uiso 1 1 calc GR . .
C2 C 0.4901(3) -0.6651(3) 0.28773(17) 0.0184(6) Uani 1 1 d . . .
H2 H 0.4971 -0.7300 0.3215 0.022 Uiso 1 1 calc R . .
C8 C 0.0017(3) -0.3678(3) 0.37057(17) 0.0182(6) Uani 1 1 d . . .
C7 C 0.5104(3) -0.5115(3) 0.09574(17) 0.0215(6) Uani 1 1 d . . .
H7A H 0.4424 -0.4689 0.0834 0.032 Uiso 1 1 calc GR . .
H7B H 0.4997 -0.5844 0.0578 0.032 Uiso 1 1 calc GR . .
H7C H 0.6010 -0.4525 0.0907 0.032 Uiso 1 1 calc GR . .
C11 C -0.1382(3) -0.2175(3) 0.39068(18) 0.0199(6) Uani 1 1 d . . .
H11A H -0.0521 -0.1484 0.3942 0.024 Uiso 1 1 calc R . .
H11B H -0.1934 -0.2059 0.4374 0.024 Uiso 1 1 calc R . .
C16 C 0.0058(3) -1.0824(3) 0.12113(19) 0.0220(6) Uani 1 1 d . . .
H16 H 0.0070 -1.1432 0.0791 0.026 Uiso 1 1 calc R . .
C9 C -0.1996(3) -0.4468(3) 0.42379(18) 0.0216(6) Uani 1 1 d . . .
H9 H -0.2867 -0.4530 0.4445 0.026 Uiso 1 1 calc R . .
C3 C 0.4550(3) -0.5612(3) 0.31065(17) 0.0202(6) Uani 1 1 d . . .
H3 H 0.4332 -0.5385 0.3637 0.024 Uiso 1 1 calc R . .
C13 C 0.0816(3) -0.5590(3) 0.3624(2) 0.0303(7) Uani 1 1 d . . .
H13A H 0.0525 -0.6428 0.3848 0.045 Uiso 1 1 calc GR . .
H13B H 0.1713 -0.5125 0.3843 0.045 Uiso 1 1 calc GR . .
H13C H 0.0855 -0.5681 0.3034 0.045 Uiso 1 1 calc GR . .
C14 C 0.1226(3) -0.2832(3) 0.33298(19) 0.0226(6) Uani 1 1 d . . .
H14A H 0.1259 -0.3105 0.2762 0.034 Uiso 1 1 calc GR . .
H14B H 0.2043 -0.2872 0.3615 0.034 Uiso 1 1 calc GR . .
H14C H 0.1172 -0.1963 0.3365 0.034 Uiso 1 1 calc GR . .
C18 C -0.2082(3) -1.0335(3) 0.07766(19) 0.0263(7) Uani 1 1 d . . .
H18A H -0.1888 -1.0614 0.0226 0.032 Uiso 1 1 calc R . .
H18B H -0.2281 -0.9517 0.0742 0.032 Uiso 1 1 calc R . .
C12 C -0.2126(3) -0.2091(3) 0.31344(19) 0.0245(6) Uani 1 1 d . . .
H12A H -0.1545 -0.2118 0.2673 0.037 Uiso 1 1 calc GR . .
H12B H -0.2365 -0.1297 0.3149 0.037 Uiso 1 1 calc GR . .
H12C H -0.2950 -0.2805 0.3080 0.037 Uiso 1 1 calc GR . .
C21 C -0.1350(3) -0.8548(3) 0.2285(2) 0.0252(7) Uani 1 1 d . . .
H21A H -0.0943 -0.8135 0.2799 0.038 Uiso 1 1 calc GR . .
H21B H -0.2289 -0.9039 0.2370 0.038 Uiso 1 1 calc GR . .
H21C H -0.1325 -0.7906 0.1893 0.038 Uiso 1 1 calc GR . .
C20 C 0.1279(3) -0.8847(3) 0.3015(2) 0.0301(7) Uani 1 1 d . . .
H20A H 0.1733 -0.7974 0.2881 0.045 Uiso 1 1 calc GR . .
H20B H 0.1952 -0.9248 0.3194 0.045 Uiso 1 1 calc GR . .
H20C H 0.0639 -0.8847 0.3449 0.045 Uiso 1 1 calc GR . .
C19 C -0.3293(3) -1.1300(4) 0.1098(2) 0.0337(8) Uani 1 1 d . . .
H19A H -0.4076 -1.1395 0.0740 0.050 Uiso 1 1 calc GR . .
H19B H -0.3488 -1.1020 0.1641 0.050 Uiso 1 1 calc GR . .
H19C H -0.3101 -1.2114 0.1122 0.050 Uiso 1 1 calc GR . .
C5 C 0.4390(3) -0.8507(3) 0.11257(19) 0.0236(6) Uani 1 1 d . . .
H5A H 0.3937 -0.8063 0.0773 0.035 Uiso 1 1 calc GR . .
H5B H 0.3748 -0.8963 0.1519 0.035 Uiso 1 1 calc GR . .
H5C H 0.4725 -0.9108 0.0799 0.035 Uiso 1 1 calc GR . .

loop_
_atom_site_aniso_label
_atom_site_aniso_U_11
_atom_site_aniso_U_22
_atom_site_aniso_U_33
_atom_site_aniso_U_23
_atom_site_aniso_U_13
_atom_site_aniso_U_12
La1 0.01243(10) 0.01161(10) 0.01309(10) 0.00117(8) 0.00120(8) 0.00338(8)
La2 0.01190(10) 0.01389(11) 0.01464(11) 0.00161(8) 0.00048(8) 0.00367(8)
I2 0.01873(9) 0.01666(9) 0.01477(9) 0.00241(7) -0.00001(7) 0.00490(7)
I1 0.01311(8) 0.01922(10) 0.02274(10) -0.00136(7) 0.00163(7) 0.00386(7)
I4 0.01362(8) 0.01724(9) 0.02072(9) 0.00037(7) -0.00037(7) 0.00258(7)
I3 0.02273(9) 0.01341(9) 0.01726(9) 0.00279(7) 0.00496(7) 0.00689(7)
I6 0.01812(9) 0.02020(10) 0.02999(11) 0.00733(8) -0.00100(7) 0.00765(7)
I5 0.01872(9) 0.02524(10) 0.01701(9) -0.00328(8) 0.00286(7) 0.00281(8)
N2 0.0172(11) 0.0171(12) 0.0180(12) 0.0016(10) -0.0007(9) 0.0047(9)
N1 0.0156(11) 0.0191(12) 0.0141(11) 0.0021(10) 0.0015(9) 0.0037(9)
N3 0.0148(11) 0.0162(12) 0.0207(12) 0.0003(10) -0.0004(9) 0.0040(9)
N4 0.0181(11) 0.0186(13) 0.0232(13) 0.0002(10) 0.0002(10) 0.0069(10)
N6 0.0159(11) 0.0190(13) 0.0272(14) 0.0018(10) 0.0022(10) 0.0069(10)
C1 0.0129(12) 0.0185(14) 0.0164(14) 0.0025(11) -0.0005(10) 0.0019(11)
N5 0.0170(11) 0.0170(12) 0.0226(13) 0.0031(10) 0.0016(10) 0.0045(10)
C15 0.0137(12) 0.0154(14) 0.0247(15) 0.0058(12) 0.0048(11) 0.0027(11)
C4 0.0208(14) 0.0192(15) 0.0196(14) 0.0001(12) 0.0039(11) 0.0085(12)
C17 0.0192(14) 0.0192(15) 0.0273(16) 0.0032(12) 0.0056(12) 0.0071(12)
C10 0.0256(15) 0.0182(15) 0.0264(16) 0.0044(13) 0.0035(12) 0.0029(12)
C6 0.0299(16) 0.0198(16) 0.0262(16) 0.0031(13) 0.0029(13) 0.0134(13)
C2 0.0215(14) 0.0195(15) 0.0132(13) 0.0041(11) 0.0014(11) 0.0040(11)
C8 0.0167(13) 0.0177(14) 0.0181(14) -0.0024(11) -0.0035(11) 0.0021(11)
C7 0.0249(15) 0.0244(16) 0.0163(14) 0.0059(12) 0.0037(11) 0.0079(12)
C11 0.0190(13) 0.0145(14) 0.0271(16) 0.0013(12) 0.0005(12) 0.0060(11)
C16 0.0203(14) 0.0196(15) 0.0276(16) 0.0034(13) 0.0075(12) 0.0078(12)
C9 0.0190(14) 0.0195(15) 0.0249(16) 0.0042(12) 0.0032(12) 0.0028(12)
C3 0.0227(14) 0.0214(15) 0.0164(14) 0.0050(12) 0.0028(11) 0.0058(12)
C13 0.0326(17) 0.0262(17) 0.038(2) -0.0004(15) 0.0029(15) 0.0179(14)
C14 0.0178(13) 0.0206(15) 0.0262(16) -0.0025(13) 0.0032(12) 0.0010(12)
C18 0.0259(15) 0.0330(18) 0.0208(16) 0.0024(14) -0.0024(12) 0.0095(14)
C12 0.0277(15) 0.0220(16) 0.0263(16) 0.0011(13) 0.0011(13) 0.0113(13)
C21 0.0222(15) 0.0260(17) 0.0316(17) 0.0015(14) 0.0029(13) 0.0132(13)
C20 0.0199(15) 0.0318(18) 0.039(2) -0.0047(15) -0.0012(13) 0.0089(13)
C19 0.0205(15) 0.050(2) 0.0244(17) -0.0002(16) -0.0012(13) 0.0003(15)
C5 0.0248(15) 0.0215(16) 0.0236(16) 0.0005(13) -0.0013(12) 0.0055(12)

loop_
_atom_type_symbol
_atom_type_description
_atom_type_scat_dispersion_real
_atom_type_scat_dispersion_imag
_atom_type_scat_source
C C 0.0033 0.0016 'International Tables Vol C Tables 4.2.6.8 and 6.1.1.4'
H H 0.0000 0.0000 'International Tables Vol C Tables 4.2.6.8 and 6.1.1.4'
N N 0.0061 0.0033 'International Tables Vol C Tables 4.2.6.8 and 6.1.1.4'
I I -0.4742 1.8119 'International Tables Vol C Tables 4.2.6.8 and 6.1.1.4'
La La -0.2871 2.4523 'International Tables Vol C Tables 4.2.6.8 and 6.1.1.4'

loop_
_geom_angle_atom_site_label_1
_geom_angle_atom_site_label_2
_geom_angle_atom_site_label_3
_geom_angle
_geom_angle_site_symmetry_1
_geom_angle_site_symmetry_3
I2 La1 I2 180.0 2_656 .
I2 La1 I1 87.778(8) . .
I2 La1 I1 92.221(7) 2_656 .
I2 La1 I1 92.221(7) . 2_656
I2 La1 I1 87.779(7) 2_656 2_656
I2 La1 I3 86.451(6) . .
I2 La1 I3 93.549(6) 2_656 .
I2 La1 I3 93.550(6) . 2_656
I2 La1 I3 86.450(6) 2_656 2_656
I1 La1 I1 180.0 2_656 .
I1 La1 I3 92.133(8) . .
I1 La1 I3 87.867(8) 2_656 .
I1 La1 I3 87.868(8) . 2_656
I1 La1 I3 92.132(8) 2_656 2_656
I3 La1 I3 180.0 . 2_656
I4 La2 I4 180.0 2_545 .
I4 La2 I6 89.775(18) . 2_545
I4 La2 I6 89.774(17) 2_545 .
I4 La2 I6 90.225(18) . .
I4 La2 I6 90.225(18) 2_545 2_545
I6 La2 I6 180.0 2_545 .
I5 La2 I4 89.575(11) . .
I5 La2 I4 90.425(11) 2_545 .
I5 La2 I4 89.576(11) 2_545 2_545
I5 La2 I4 90.424(11) . 2_545
I5 La2 I6 87.114(12) . .
I5 La2 I6 92.885(12) 2_545 .
I5 La2 I6 87.114(12) 2_545 2_545
I5 La2 I6 92.886(12) . 2_545
I5 La2 I5 180.0 2_545 .
C1 N2 C6 125.2(2) . .
C1 N2 C3 109.3(2) . .
C3 N2 C6 125.4(2) . .
C1 N1 C4 126.3(2) . .
C1 N1 C2 108.8(2) . .
C2 N1 C4 124.8(2) . .
C8 N3 C11 127.2(2) . .
C8 N3 C9 109.3(2) . .
C9 N3 C11 123.5(2) . .
C10 N4 C13 125.6(3) . .
C8 N4 C10 109.4(2) . .
C8 N4 C13 124.9(3) . .
C15 N6 C17 108.6(2) . .
C15 N6 C20 125.8(2) . .
C17 N6 C20 125.5(2) . .
N2 C1 N1 107.6(2) . .
N2 C1 C7 126.0(3) . .
N1 C1 C7 126.4(3) . .
C15 N5 C16 109.5(2) . .
C15 N5 C18 125.6(2) . .
C16 N5 C18 124.9(3) . .
N6 C15 C21 126.6(3) . .
N5 C15 N6 107.5(2) . .
N5 C15 C21 125.9(3) . .
N1 C4 C5 112.7(2) . .
C16 C17 N6 107.6(2) . .
C9 C10 N4 106.6(3) . .
C3 C2 N1 107.3(3) . .
N3 C8 N4 107.6(2) . .
N3 C8 C14 127.7(3) . .
N4 C8 C14 124.6(3) . .
N3 C11 C12 112.0(2) . .
C17 C16 N5 106.7(3) . .
C10 C9 N3 107.1(3) . .
C2 C3 N2 106.9(3) . .
N5 C18 C19 110.5(2) . .

loop_
_geom_bond_atom_site_label_1
_geom_bond_atom_site_label_2
_geom_bond_distance
_geom_bond_site_symmetry_2
La1 I2 3.1545(6) 2_656
La1 I2 3.1545(6) .
La1 I1 3.1800(7) .
La1 I1 3.1800(7) 2_656
La1 I3 3.1903(7) 2_656
La1 I3 3.1903(7) .
La2 I4 3.1779(5) 2_545
La2 I4 3.1780(5) .
La2 I6 3.1869(5) 2_545
La2 I6 3.1870(5) .
La2 I5 3.1565(5) 2_545
La2 I5 3.1566(5) .
N2 C1 1.333(4) .
N2 C6 1.466(4) .
N2 C3 1.383(4) .
N1 C1 1.340(4) .
N1 C4 1.474(4) .
N1 C2 1.383(3) .
N3 C8 1.333(4) .
N3 C11 1.476(4) .
N3 C9 1.384(4) .
N4 C10 1.386(4) .
N4 C8 1.337(4) .
N4 C13 1.465(4) .
N6 C15 1.341(3) .
N6 C17 1.387(4) .
N6 C20 1.465(4) .
C1 C7 1.480(4) .
N5 C15 1.337(4) .
N5 C16 1.383(4) .
N5 C18 1.478(4) .
C15 C21 1.483(4) .
C4 C5 1.515(4) .
C17 C16 1.342(4) .
C10 C9 1.351(4) .
C2 C3 1.343(4) .
C8 C14 1.485(4) .
C11 C12 1.511(4) .
C18 C19 1.508(4) .

loop_
_geom_hbond_atom_site_label_D
_geom_hbond_atom_site_label_H
_geom_hbond_atom_site_label_A
_geom_hbond_distance_DH
_geom_hbond_distance_HA
_geom_hbond_distance_DA
_geom_hbond_angle_DHA
_geom_hbond_site_symmetry_A
C17 H17 I4 0.95 3.40 3.948(3) 118.8 1_545
C10 H10 I3 0.95 3.41 3.956(3) 118.5 2_546
C2 H2 I2 0.95 3.16 3.933(3) 139.2 1_545
C2 H2 I3 0.95 3.15 3.775(3) 125.2 2_646
C16 H16 I4 0.95 3.27 3.883(3) 124.3 1_545
C9 H9 I3 0.95 3.27 3.892(3) 124.8 2_546
C3 H3 I3 0.95 3.38 3.883(3) 115.3 2_646

loop_
_geom_torsion_atom_site_label_1
_geom_torsion_atom_site_label_2
_geom_torsion_atom_site_label_3
_geom_torsion_atom_site_label_4
_geom_torsion
N1 C2 C3 N2 0.5(3)
N4 C10 C9 N3 0.2(3)
N6 C17 C16 N5 0.5(3)
C1 N2 C3 C2 -0.3(3)
C1 N1 C4 C5 -82.9(3)
C1 N1 C2 C3 -0.5(3)
C15 N6 C17 C16 -0.3(3)
C15 N5 C16 C17 -0.5(3)
C15 N5 C18 C19 -84.9(4)
C4 N1 C1 N2 -179.6(2)
C4 N1 C1 C7 -1.6(4)
C4 N1 C2 C3 179.5(2)
C17 N6 C15 N5 0.0(3)
C17 N6 C15 C21 -179.8(3)
C10 N4 C8 N3 1.1(3)
C10 N4 C8 C14 -177.7(3)
C6 N2 C1 N1 -177.5(2)
C6 N2 C1 C7 4.5(4)
C6 N2 C3 C2 177.2(3)
C2 N1 C1 N2 0.4(3)
C2 N1 C1 C7 178.4(3)
C2 N1 C4 C5 97.1(3)
C8 N3 C11 C12 91.8(3)
C8 N3 C9 C10 0.5(3)
C8 N4 C10 C9 -0.8(3)
C11 N3 C8 N4 -178.9(3)
C11 N3 C8 C14 -0.2(5)
C11 N3 C9 C10 178.5(3)
C16 N5 C15 N6 0.3(3)
C16 N5 C15 C21 -179.9(3)
C16 N5 C18 C19 92.6(3)
C9 N3 C8 N4 -0.9(3)
C9 N3 C8 C14 177.7(3)
C9 N3 C11 C12 -85.8(3)
C3 N2 C1 N1 -0.1(3)
C3 N2 C1 C7 -178.1(3)
C13 N4 C10 C9 -176.7(3)
C13 N4 C8 N3 177.0(3)
C13 N4 C8 C14 -1.7(5)
C18 N5 C15 N6 178.1(3)
C18 N5 C15 C21 -2.1(5)
C18 N5 C16 C17 -178.4(3)
C20 N6 C15 N5 177.0(3)
C20 N6 C15 C21 -2.8(5)
C20 N6 C17 C16 -177.3(3)
